data_4307804
loop_
_publ_author_name
'Michael Middleditch'
'James C. Anderson'
'Alexander J. Blake'
'Clare Wilson'

_publ_section_title
;
A Series of [3 + 2] Cycloaddition Products from the Reaction of Rhenium Oxo
Complexes with Diphenyl Ketene
;
_journal_name_full 'Inorganic Chemistry'
_journal_page_first 2797
_journal_page_last 2804
_journal_paper_doi 10.1021/ic062290b
_journal_volume 46
_journal_year 2007
_chemical_formula_sum 'C33 H32 B N2 O5 Re'
_chemical_formula_weight 789.66
_chemical_name_systematic
; 
 ? 
;
_space_group_IT_number 2
_symmetry_cell_setting triclinic
_symmetry_space_group_name_Hall '-P 1'
_symmetry_space_group_name_H-M 'P -1'
_atom_sites_solution_hydrogens geom
_atom_sites_solution_primary direct
_atom_sites_solution_secondary difmap
_audit_creation_method SHELXL-97
_cell_angle_alpha 72.523(1)
_cell_angle_beta 78.082(1)
_cell_angle_gamma 72.196(1)
_cell_formula_units_Z 2
_cell_length_a 8.4662(7)
_cell_length_b 11.2918(10)
_cell_length_c 17.789(2)
_cell_measurement_reflns_used 7209
_cell_measurement_temperature 150(2)
_cell_measurement_theta_max 27.6
_cell_measurement_theta_min 2.4
_cell_volume 1532.1(3)
_computing_cell_refinement 'Bruker SAINT version 6.36a (Bruker, 2000)'
_computing_data_collection 'Bruker SMART version 5.625 (Bruker, 2001)'
_computing_data_reduction 'Bruker SAINT; Bruker SHELXTL (Bruker, 2001)'
_computing_publication_material 'enCIFer (CCDC, 2003); PLATON (Spek, 2003)'
_computing_structure_refinement 'SHELXL-97 (Sheldrick, 1997)'
_computing_structure_solution 'SHELXS-97 (Sheldrick, 1990)'
_diffrn_ambient_temperature 150(2)
_diffrn_measured_fraction_theta_full 0.980
_diffrn_measured_fraction_theta_max 0.975
_diffrn_measurement_device_type 'Bruker SMART APEX CCD area detector'
_diffrn_measurement_method \w
_diffrn_radiation_monochromator graphite
_diffrn_radiation_source 'normal-focus sealed tube'
_diffrn_radiation_type MoK\a
_diffrn_radiation_wavelength 0.71073
_diffrn_reflns_av_R_equivalents 0.022
_diffrn_reflns_av_sigmaI/netI 0.0342
_diffrn_reflns_limit_h_max 11
_diffrn_reflns_limit_h_min -10
_diffrn_reflns_limit_k_max 14
_diffrn_reflns_limit_k_min -14
_diffrn_reflns_limit_l_max 23
_diffrn_reflns_limit_l_min -23
_diffrn_reflns_number 13216
_diffrn_reflns_theta_full 27.50
_diffrn_reflns_theta_max 27.62
_diffrn_reflns_theta_min 2.42
_diffrn_standards_decay_% 0
_diffrn_standards_number 0
_exptl_absorpt_coefficient_mu 4.019
_exptl_absorpt_correction_T_max 0.850
_exptl_absorpt_correction_T_min 0.637
_exptl_absorpt_correction_type multi-scan
_exptl_absorpt_process_details 'Bruker SADABS v2.05'
_exptl_crystal_colour blue
_exptl_crystal_density_diffrn 1.712
_exptl_crystal_density_method 'not measured'
_exptl_crystal_description tablet
_exptl_crystal_F_000 784
_exptl_crystal_size_max 0.22
_exptl_crystal_size_mid 0.12
_exptl_crystal_size_min 0.04
_refine_diff_density_max 2.256
_refine_diff_density_min -2.314
_refine_diff_density_rms 0.137
_refine_ls_extinction_method none
_refine_ls_goodness_of_fit_ref 1.101
_refine_ls_hydrogen_treatment constr
_refine_ls_matrix_type full
_refine_ls_number_parameters 415
_refine_ls_number_reflns 6933
_refine_ls_number_restraints 0
_refine_ls_restrained_S_all 1.101
_refine_ls_R_factor_all 0.0359
_refine_ls_R_factor_gt 0.0337
_refine_ls_shift/su_max 0.001
_refine_ls_shift/su_mean 0.000
_refine_ls_structure_factor_coef Fsqd
_refine_ls_weighting_details 'calc w=1/[\s^2^(Fo^2^)+(0.0439P)^2^+1.9820P] where P=(Fo^2^+2Fc^2^)/3'
_refine_ls_weighting_scheme calc
_refine_ls_wR_factor_gt 0.0779
_refine_ls_wR_factor_ref 0.0790
_reflns_number_gt 6611
_reflns_number_total 6933
_reflns_threshold_expression >2\s(I)
_cod_data_source_file ic062290bsi20061201_094724_2.cif
_cod_data_source_block 10
_cod_depositor_comments
;
The following automatic conversions were performed:
'_symmetry_cell_setting' value 'Triclinic' changed to 'triclinic'
according to '/home/saulius/struct/CIF-dictionaries/cif_core.dic'
dictionary named 'cif_core.dic' version 2.4.1 from 2010-06-29.

Automatic conversion script
Id: cif_fix_enum 1527 2010-12-29 10:47:43Z saulius 
;
_cod_original_cell_volume 1532.0(4)
_cod_database_code 4307804

loop_
_symmetry_equiv_pos_as_xyz
'x, y, z'
'-x, -y, -z'

loop_
_atom_site_label
_atom_site_type_symbol
_atom_site_fract_x
_atom_site_fract_y
_atom_site_fract_z
_atom_site_U_iso_or_equiv
_atom_site_adp_type
_atom_site_occupancy
_atom_site_symmetry_multiplicity
_atom_site_calc_flag
_atom_site_refinement_flags
_atom_site_disorder_assembly
_atom_site_disorder_group
Re Re 0.693462(18) 0.039186(14) 0.173405(8) 0.01419(6) Uani 1 1 d . . .
O3 O 0.8874(4) 0.0424(3) 0.12624(17) 0.0220(6) Uani 1 1 d . . .
N5 N 0.4939(4) 0.3153(3) 0.15790(19) 0.0157(6) Uani 1 1 d . . .
C1P C 0.2353(5) 0.4231(4) 0.0843(2) 0.0181(8) Uani 1 1 d . . .
B1 B 0.3736(6) 0.2910(4) 0.1105(3) 0.0164(8) Uani 1 1 d . . .
O1 O 0.6783(4) -0.1390(3) 0.18321(16) 0.0174(6) Uani 1 1 d . . .
N1 N 0.6208(4) 0.2188(3) 0.19342(19) 0.0159(6) Uani 1 1 d . . .
C2P C 0.2659(5) 0.5173(4) 0.0150(3) 0.0229(9) Uani 1 1 d . . .
H2A H 0.3660 0.4984 -0.0200 0.027 Uiso 1 1 calc R . .
O2 O 0.7111(4) -0.0328(3) 0.28553(16) 0.0175(6) Uani 1 1 d . . .
N4 N 0.3031(4) 0.1780(3) 0.16698(19) 0.0165(6) Uani 1 1 d . . .
C3P C 0.1530(6) 0.6381(4) -0.0039(3) 0.0267(9) Uani 1 1 d . . .
H3A H 0.1761 0.6998 -0.0516 0.032 Uiso 1 1 calc R . .
O4 O 0.6816(4) -0.3310(3) 0.26674(18) 0.0223(6) Uani 1 1 d . . .
N3 N 0.4141(4) 0.0696(3) 0.20351(19) 0.0162(6) Uani 1 1 d . . .
C4P C 0.0071(6) 0.6682(4) 0.0468(3) 0.0275(9) Uani 1 1 d . . .
H4A H -0.0697 0.7504 0.0339 0.033 Uiso 1 1 calc R . .
N6 N 0.4826(4) 0.2322(3) 0.0414(2) 0.0178(7) Uani 1 1 d . . .
C5P C -0.0265(5) 0.5782(4) 0.1162(3) 0.0247(9) Uani 1 1 d . . .
H5A H -0.1267 0.5983 0.1510 0.030 Uiso 1 1 calc R . .
N2 N 0.6073(4) 0.1212(3) 0.0599(2) 0.0184(7) Uani 1 1 d . . .
C6P C 0.0874(5) 0.4580(4) 0.1349(2) 0.0219(8) Uani 1 1 d . . .
H6A H 0.0644 0.3978 0.1833 0.026 Uiso 1 1 calc R . .
C7 C 0.4823(5) 0.4226(4) 0.1791(2) 0.0209(8) Uani 1 1 d . . .
H7A H 0.4039 0.5031 0.1628 0.025 Uiso 1 1 calc R . .
C8 C 0.6017(6) 0.3980(4) 0.2281(3) 0.0248(9) Uani 1 1 d . . .
H8A H 0.6225 0.4566 0.2512 0.030 Uiso 1 1 calc R . .
C9 C 0.6845(5) 0.2694(4) 0.2363(2) 0.0199(8) Uani 1 1 d . . .
H9A H 0.7733 0.2235 0.2675 0.024 Uiso 1 1 calc R . .
C10 C 0.1514(5) 0.1556(4) 0.1785(2) 0.0204(8) Uani 1 1 d . . .
H10A H 0.0546 0.2146 0.1572 0.024 Uiso 1 1 calc R . .
C11 C 0.1595(5) 0.0328(4) 0.2265(3) 0.0223(8) Uani 1 1 d . . .
H11A H 0.0711 -0.0082 0.2458 0.027 Uiso 1 1 calc R . .
C12 C 0.3254(5) -0.0173(4) 0.2403(2) 0.0194(8) Uani 1 1 d . . .
H12A H 0.3704 -0.1015 0.2713 0.023 Uiso 1 1 calc R . .
C13 C 0.4586(6) 0.2533(4) -0.0348(2) 0.0230(9) Uani 1 1 d . . .
H13A H 0.3759 0.3219 -0.0616 0.028 Uiso 1 1 calc R . .
C14 C 0.5725(6) 0.1598(5) -0.0675(3) 0.0274(10) Uani 1 1 d . . .
H14A H 0.5864 0.1526 -0.1205 0.033 Uiso 1 1 calc R . .
C15 C 0.6624(6) 0.0785(4) -0.0063(2) 0.0232(9) Uani 1 1 d . . .
H15A H 0.7500 0.0036 -0.0105 0.028 Uiso 1 1 calc R . .
C1 C 0.6964(5) -0.2231(4) 0.2532(2) 0.0177(8) Uani 1 1 d . . .
C2 C 0.7384(5) -0.1702(4) 0.3156(2) 0.0168(8) Uani 1 1 d . . .
C18 C 0.9254(5) -0.2271(4) 0.3245(2) 0.0177(8) Uani 1 1 d . . .
C19 C 1.0401(6) -0.2664(4) 0.2632(3) 0.0254(9) Uani 1 1 d . . .
H19A H 1.0021 -0.2634 0.2158 0.030 Uiso 1 1 calc R . .
C20 C 1.2101(6) -0.3101(4) 0.2701(3) 0.0298(10) Uani 1 1 d . . .
H20A H 1.2874 -0.3363 0.2275 0.036 Uiso 1 1 calc R . .
C21 C 1.2670(6) -0.3154(4) 0.3387(3) 0.0320(11) Uani 1 1 d . . .
H21A H 1.3830 -0.3462 0.3437 0.038 Uiso 1 1 calc R . .
C22 C 1.1539(6) -0.2756(6) 0.3999(3) 0.0380(12) Uani 1 1 d . . .
H22A H 1.1922 -0.2789 0.4473 0.046 Uiso 1 1 calc R . .
C23 C 0.9847(6) -0.2308(5) 0.3925(3) 0.0287(10) Uani 1 1 d . . .
H23A H 0.9081 -0.2023 0.4347 0.034 Uiso 1 1 calc R . .
C24 C 0.6257(5) -0.1989(4) 0.3937(2) 0.0192(8) Uani 1 1 d . . .
C25 C 0.6422(6) -0.3246(4) 0.4400(3) 0.0237(9) Uani 1 1 d . . .
H25A H 0.7239 -0.3930 0.4224 0.028 Uiso 1 1 calc R . .
C26 C 0.5400(6) -0.3513(5) 0.5120(3) 0.0287(10) Uani 1 1 d . . .
H26A H 0.5526 -0.4374 0.5433 0.034 Uiso 1 1 calc R . .
C27 C 0.4192(6) -0.2510(5) 0.5377(3) 0.0304(10) Uani 1 1 d . . .
H27A H 0.3487 -0.2689 0.5864 0.036 Uiso 1 1 calc R . .
C28 C 0.4021(6) -0.1261(5) 0.4926(3) 0.0287(10) Uani 1 1 d . . .
H28A H 0.3208 -0.0577 0.5104 0.034 Uiso 1 1 calc R . .
C29 C 0.5047(5) -0.1004(4) 0.4206(3) 0.0236(9) Uani 1 1 d . . .
H29A H 0.4916 -0.0142 0.3895 0.028 Uiso 1 1 calc R . .
O1S O -0.0449(4) 0.2652(4) 0.3423(2) 0.0341(8) Uani 1 1 d . . .
C2S C 0.0721(7) 0.1702(5) 0.3912(3) 0.0322(11) Uani 1 1 d . . .
H2SA H 0.1119 0.0902 0.3729 0.039 Uiso 1 1 calc R . .
H2SB H 0.0206 0.1498 0.4472 0.039 Uiso 1 1 calc R . .
C3S C 0.2146(6) 0.2294(5) 0.3829(3) 0.0370(12) Uani 1 1 d . . .
H3SA H 0.2986 0.2120 0.3371 0.044 Uiso 1 1 calc R . .
H3SB H 0.2700 0.1965 0.4317 0.044 Uiso 1 1 calc R . .
C4S C 0.1273(8) 0.3729(5) 0.3694(4) 0.0480(15) Uani 1 1 d . . .
H4SA H 0.1269 0.4036 0.4161 0.058 Uiso 1 1 calc R . .
H4SB H 0.1837 0.4237 0.3219 0.058 Uiso 1 1 calc R . .
C5S C -0.0499(7) 0.3841(5) 0.3574(3) 0.0356(11) Uani 1 1 d . . .
H5SA H -0.1286 0.3975 0.4055 0.043 Uiso 1 1 calc R . .
H5SB H -0.0861 0.4573 0.3118 0.043 Uiso 1 1 calc R . .

loop_
_atom_site_aniso_label
_atom_site_aniso_U_11
_atom_site_aniso_U_22
_atom_site_aniso_U_33
_atom_site_aniso_U_23
_atom_site_aniso_U_13
_atom_site_aniso_U_12
Re 0.01496(8) 0.01427(9) 0.01335(8) -0.00261(6) -0.00369(5) -0.00347(5)
O3 0.0194(14) 0.0221(15) 0.0218(14) -0.0033(12) -0.0040(12) -0.0032(11)
N5 0.0162(16) 0.0157(16) 0.0146(15) -0.0011(13) -0.0037(13) -0.0047(12)
C1P 0.0185(19) 0.0184(19) 0.0190(18) -0.0040(16) -0.0077(16) -0.0042(15)
B1 0.018(2) 0.016(2) 0.0129(19) -0.0018(16) -0.0005(16) -0.0045(16)
O1 0.0225(14) 0.0140(13) 0.0180(13) -0.0058(11) -0.0065(11) -0.0036(11)
N1 0.0174(16) 0.0161(16) 0.0140(15) -0.0013(13) -0.0043(13) -0.0049(12)
C2P 0.019(2) 0.023(2) 0.025(2) -0.0005(17) -0.0046(17) -0.0068(16)
O2 0.0231(15) 0.0140(13) 0.0159(13) -0.0015(11) -0.0080(11) -0.0040(11)
N4 0.0161(16) 0.0177(16) 0.0150(15) -0.0019(13) -0.0032(13) -0.0049(13)
C3P 0.028(2) 0.018(2) 0.029(2) 0.0050(18) -0.0100(19) -0.0063(17)
O4 0.0259(16) 0.0163(15) 0.0263(15) -0.0064(12) -0.0035(13) -0.0066(12)
N3 0.0168(16) 0.0166(16) 0.0137(15) 0.0012(13) -0.0036(13) -0.0060(13)
C4P 0.025(2) 0.021(2) 0.035(2) -0.0043(19) -0.0109(19) -0.0005(17)
N6 0.0161(16) 0.0214(17) 0.0166(16) -0.0033(14) -0.0033(13) -0.0064(13)
C5P 0.021(2) 0.024(2) 0.029(2) -0.0102(18) -0.0013(17) -0.0031(17)
N2 0.0191(17) 0.0202(17) 0.0162(16) -0.0055(14) -0.0023(13) -0.0048(13)
C6P 0.024(2) 0.022(2) 0.0203(19) -0.0053(17) -0.0044(17) -0.0063(16)
C7 0.026(2) 0.017(2) 0.0191(19) -0.0051(16) 0.0008(16) -0.0059(16)
C8 0.027(2) 0.024(2) 0.028(2) -0.0108(18) -0.0031(18) -0.0095(17)
C9 0.0184(19) 0.025(2) 0.0194(19) -0.0062(16) -0.0052(16) -0.0069(16)
C10 0.019(2) 0.020(2) 0.023(2) -0.0053(17) -0.0026(16) -0.0068(15)
C11 0.022(2) 0.023(2) 0.023(2) -0.0032(17) -0.0006(17) -0.0122(17)
C12 0.0190(19) 0.018(2) 0.0212(19) -0.0015(16) -0.0022(16) -0.0080(15)
C13 0.025(2) 0.028(2) 0.0166(19) -0.0006(17) -0.0084(17) -0.0090(17)
C14 0.038(3) 0.032(2) 0.0151(19) -0.0081(18) -0.0007(18) -0.013(2)
C15 0.026(2) 0.024(2) 0.021(2) -0.0099(17) -0.0017(17) -0.0051(17)
C1 0.0126(18) 0.022(2) 0.0185(18) -0.0078(16) -0.0020(15) -0.0010(14)
C2 0.0200(19) 0.0152(19) 0.0167(17) -0.0043(15) -0.0050(15) -0.0049(15)
C18 0.0169(19) 0.0160(19) 0.0204(19) -0.0023(15) -0.0050(15) -0.0052(14)
C19 0.025(2) 0.026(2) 0.030(2) -0.0113(19) -0.0028(18) -0.0093(17)
C20 0.021(2) 0.020(2) 0.046(3) -0.011(2) 0.004(2) -0.0040(17)
C21 0.021(2) 0.022(2) 0.049(3) 0.005(2) -0.012(2) -0.0083(17)
C22 0.029(3) 0.056(3) 0.030(2) 0.003(2) -0.012(2) -0.020(2)
C23 0.024(2) 0.045(3) 0.020(2) -0.008(2) -0.0032(17) -0.012(2)
C24 0.022(2) 0.021(2) 0.0157(18) -0.0023(16) -0.0069(16) -0.0065(16)
C25 0.026(2) 0.021(2) 0.023(2) -0.0040(17) -0.0037(17) -0.0068(17)
C26 0.036(3) 0.029(2) 0.020(2) 0.0028(18) -0.0057(19) -0.015(2)
C27 0.029(2) 0.048(3) 0.019(2) -0.006(2) -0.0007(18) -0.021(2)
C28 0.022(2) 0.039(3) 0.025(2) -0.012(2) -0.0005(18) -0.0060(19)
C29 0.024(2) 0.023(2) 0.024(2) -0.0076(18) -0.0037(17) -0.0047(17)
O1S 0.0292(18) 0.042(2) 0.0350(18) -0.0149(16) -0.0103(15) -0.0051(15)
C2S 0.042(3) 0.029(3) 0.024(2) -0.0080(19) -0.008(2) -0.005(2)
C3S 0.028(3) 0.044(3) 0.036(3) -0.007(2) -0.008(2) -0.004(2)
C4S 0.050(4) 0.031(3) 0.067(4) -0.003(3) -0.026(3) -0.013(3)
C5S 0.036(3) 0.029(3) 0.034(3) -0.005(2) -0.005(2) 0.000(2)

loop_
_atom_type_symbol
_atom_type_description
_atom_type_scat_dispersion_real
_atom_type_scat_dispersion_imag
_atom_type_scat_source
C C 0.0033 0.0016 'International Tables Vol C Tables 4.2.6.8 and 6.1.1.4'
H H 0.0000 0.0000 'International Tables Vol C Tables 4.2.6.8 and 6.1.1.4'
B B 0.0013 0.0007 'International Tables Vol C Tables 4.2.6.8 and 6.1.1.4'
N N 0.0061 0.0033 'International Tables Vol C Tables 4.2.6.8 and 6.1.1.4'
O O 0.0106 0.0060 'International Tables Vol C Tables 4.2.6.8 and 6.1.1.4'
Re Re -1.0185 7.2310 'International Tables Vol C Tables 4.2.6.8 and 6.1.1.4'

loop_
_geom_angle_atom_site_label_1
_geom_angle_atom_site_label_2
_geom_angle_atom_site_label_3
_geom_angle
_geom_angle_site_symmetry_1
_geom_angle_site_symmetry_3
_geom_angle_publ_flag
O3 Re O2 107.60(13) . . ?
O3 Re O1 104.55(13) . . ?
O2 Re O1 80.98(11) . . ?
O3 Re N1 98.37(14) . . ?
O2 Re N1 88.54(12) . . ?
O1 Re N1 156.76(12) . . ?
O3 Re N2 87.24(13) . . ?
O2 Re N2 165.16(12) . . ?
O1 Re N2 95.56(12) . . ?
N1 Re N2 89.28(13) . . ?
O3 Re N3 164.12(13) . . ?
O2 Re N3 87.95(12) . . ?
O1 Re N3 80.55(12) . . ?
N1 Re N3 78.39(13) . . ?
N2 Re N3 77.24(12) . . ?
C7 N5 N1 108.3(3) . . ?
C7 N5 B1 128.5(3) . . ?
N1 N5 B1 122.8(3) . . ?
C2P C1P C6P 116.6(4) . . ?
C2P C1P B1 121.4(4) . . ?
C6P C1P B1 121.4(4) . . ?
N6 B1 N4 103.3(3) . . ?
N6 B1 N5 108.3(3) . . ?
N4 B1 N5 106.3(3) . . ?
N6 B1 C1P 115.8(3) . . ?
N4 B1 C1P 114.8(3) . . ?
N5 B1 C1P 107.8(3) . . ?
C1 O1 Re 117.3(2) . . ?
C9 N1 N5 107.1(3) . . ?
C9 N1 Re 130.5(3) . . ?
N5 N1 Re 122.3(2) . . ?
C3P C2P C1P 121.7(4) . . ?
C2 O2 Re 117.5(2) . . ?
C10 N4 N3 109.4(3) . . ?
C10 N4 B1 131.5(3) . . ?
N3 N4 B1 118.1(3) . . ?
C4P C3P C2P 120.0(4) . . ?
C12 N3 N4 106.2(3) . . ?
C12 N3 Re 129.3(3) . . ?
N4 N3 Re 122.4(2) . . ?
C5P C4P C3P 119.9(4) . . ?
C13 N6 N2 108.3(3) . . ?
C13 N6 B1 131.6(3) . . ?
N2 N6 B1 118.5(3) . . ?
C4P C5P C6P 119.6(4) . . ?
C15 N2 N6 107.1(3) . . ?
C15 N2 Re 128.3(3) . . ?
N6 N2 Re 124.6(2) . . ?
C5P C6P C1P 122.1(4) . . ?
N5 C7 C8 109.6(4) . . ?
C7 C8 C9 105.0(4) . . ?
N1 C9 C8 110.0(4) . . ?
N4 C10 C11 108.9(4) . . ?
C10 C11 C12 104.7(4) . . ?
N3 C12 C11 110.7(4) . . ?
N6 C13 C14 109.4(4) . . ?
C13 C14 C15 105.0(4) . . ?
N2 C15 C14 110.1(4) . . ?
O4 C1 O1 122.8(4) . . ?
O4 C1 C2 123.5(4) . . ?
O1 C1 C2 113.7(3) . . ?
O2 C2 C24 109.1(3) . . ?
O2 C2 C18 107.2(3) . . ?
C24 C2 C18 113.0(3) . . ?
O2 C2 C1 108.4(3) . . ?
C24 C2 C1 110.4(3) . . ?
C18 C2 C1 108.7(3) . . ?
C19 C18 C23 118.4(4) . . ?
C19 C18 C2 121.3(4) . . ?
C23 C18 C2 120.1(4) . . ?
C18 C19 C20 120.8(4) . . ?
C21 C20 C19 120.2(4) . . ?
C20 C21 C22 119.5(4) . . ?
C23 C22 C21 120.1(5) . . ?
C22 C23 C18 121.0(4) . . ?
C29 C24 C25 118.5(4) . . ?
C29 C24 C2 120.9(4) . . ?
C25 C24 C2 120.5(4) . . ?
C24 C25 C26 120.7(4) . . ?
C27 C26 C25 119.7(4) . . ?
C28 C27 C26 120.1(4) . . ?
C27 C28 C29 119.7(4) . . ?
C24 C29 C28 121.2(4) . . ?
C2S O1S C5S 104.7(4) . . ?
O1S C2S C3S 105.2(4) . . ?
C2S C3S C4S 103.0(4) . . ?
C5S C4S C3S 104.6(4) . . ?
O1S C5S C4S 105.9(4) . . ?

loop_
_geom_bond_atom_site_label_1
_geom_bond_atom_site_label_2
_geom_bond_distance
_geom_bond_site_symmetry_2
_geom_bond_publ_flag
Re O3 1.688(3) . ?
Re O2 1.933(3) . ?
Re O1 2.008(3) . ?
Re N1 2.050(3) . ?
Re N2 2.130(3) . ?
Re N3 2.256(3) . ?
N5 C7 1.344(5) . ?
N5 N1 1.376(4) . ?
N5 B1 1.578(5) . ?
C1P C2P 1.403(6) . ?
C1P C6P 1.407(6) . ?
C1P B1 1.598(6) . ?
B1 N6 1.566(5) . ?
B1 N4 1.562(5) . ?
O1 C1 1.325(5) . ?
N1 C9 1.349(5) . ?
C2P C3P 1.395(6) . ?
O2 C2 1.442(5) . ?
N4 C10 1.346(5) . ?
N4 N3 1.369(5) . ?
C3P C4P 1.386(7) . ?
O4 C1 1.209(5) . ?
N3 C12 1.348(5) . ?
C4P C5P 1.385(6) . ?
N6 C13 1.351(5) . ?
N6 N2 1.371(5) . ?
C5P C6P 1.394(6) . ?
N2 C15 1.348(5) . ?
C7 C8 1.381(6) . ?
C8 C9 1.383(6) . ?
C10 C11 1.383(6) . ?
C11 C12 1.388(6) . ?
C13 C14 1.377(6) . ?
C14 C15 1.386(6) . ?
C1 C2 1.551(5) . ?
C2 C24 1.522(5) . ?
C2 C18 1.538(5) . ?
C18 C19 1.386(6) . ?
C18 C23 1.387(6) . ?
C19 C20 1.391(6) . ?
C20 C21 1.380(7) . ?
C21 C22 1.381(8) . ?
C22 C23 1.386(7) . ?
C24 C29 1.391(6) . ?
C24 C25 1.392(6) . ?
C25 C26 1.397(6) . ?
C26 C27 1.396(7) . ?
C27 C28 1.377(7) . ?
C28 C29 1.397(6) . ?
O1S C2S 1.425(6) . ?
O1S C5S 1.434(6) . ?
C2S C3S 1.512(7) . ?
C3S C4S 1.528(8) . ?
C4S C5S 1.521(8) . ?
